data_1529375
loop_
_publ_author_name
'Takahashi, Eri'
'Kamata, Keigo'
'Kikukawa, Yuji'
'Sato, Sota'
'Suzuki, Kosuke'
'Yamaguchi, Kazuya'
'Mizuno, Noritaka'

_publ_section_title
;
 Synthesis and oxidation catalysis of a Ti-substituted phosphotungstate,
 and identification of the active oxygen species
;
_journal_issue 10
_journal_name_full 'Catal. Sci. Technol.'
_journal_page_first 4778
_journal_paper_doi 10.1039/C5CY01031D
_journal_volume 5
_journal_year 2015
_chemical_formula_sum 'C104 N6 O82 P2 Ti4 W20'
_chemical_formula_weight 6575.64
_chemical_name_systematic
; 
 ? 
;
_space_group_IT_number 14
_symmetry_cell_setting monoclinic
_symmetry_space_group_name_Hall '-P 2yn'
_symmetry_space_group_name_H-M 'P 1 21/n 1'
_atom_sites_solution_hydrogens none
_atom_sites_solution_primary direct
_atom_sites_solution_secondary difmap
_audit_creation_method SHELXL-97
_audit_update_record
;
2015-06-11 deposited with the CCDC.
2015-08-06 downloaded from the CCDC.
;
_cell_angle_alpha 90.00
_cell_angle_beta 108.7383(4)
_cell_angle_gamma 90.00
_cell_formula_units_Z 2
_cell_length_a 23.11120(10)
_cell_length_b 15.27010(10)
_cell_length_c 27.7104(2)
_cell_measurement_temperature 123(2)
_cell_volume 9260.94(10)
_computing_cell_refinement HKL2000
_computing_data_collection 'Rigaku CrystalClear'
_computing_data_reduction HKL2000
_computing_structure_refinement 'SHELXL-97 (Sheldrick, 1997)'
_computing_structure_solution 'SHELXS-97 (Sheldrick, 1990)'
_diffrn_ambient_temperature 123(2)
_diffrn_measured_fraction_theta_full 0.988
_diffrn_measured_fraction_theta_max 0.988
_diffrn_radiation_monochromator graphite
_diffrn_radiation_source 'fine-focus sealed tube'
_diffrn_radiation_type MoK\a
_diffrn_radiation_wavelength 0.71069
_diffrn_reflns_av_R_equivalents 0.0000
_diffrn_reflns_av_sigmaI/netI 0.0262
_diffrn_reflns_limit_h_max 32
_diffrn_reflns_limit_h_min 0
_diffrn_reflns_limit_k_max 21
_diffrn_reflns_limit_k_min 0
_diffrn_reflns_limit_l_max 36
_diffrn_reflns_limit_l_min -38
_diffrn_reflns_number 25598
_diffrn_reflns_theta_full 29.54
_diffrn_reflns_theta_max 29.54
_diffrn_reflns_theta_min 2.03
_exptl_absorpt_coefficient_mu 12.617
_exptl_absorpt_correction_type none
_exptl_crystal_colour 'pale yellow'
_exptl_crystal_density_diffrn 2.358
_exptl_crystal_density_method 'not measured'
_exptl_crystal_description plate
_exptl_crystal_F_000 5840
_exptl_crystal_size_max 0.2
_exptl_crystal_size_mid 0.2
_exptl_crystal_size_min 0.2
_refine_diff_density_max 2.920
_refine_diff_density_min -1.741
_refine_diff_density_rms 0.255
_refine_ls_extinction_method none
_refine_ls_goodness_of_fit_ref 1.055
_refine_ls_hydrogen_treatment none
_refine_ls_matrix_type full
_refine_ls_number_parameters 526
_refine_ls_number_reflns 25598
_refine_ls_number_restraints 0
_refine_ls_restrained_S_all 1.055
_refine_ls_R_factor_all 0.0455
_refine_ls_R_factor_gt 0.0381
_refine_ls_shift/su_max 0.002
_refine_ls_shift/su_mean 0.000
_refine_ls_structure_factor_coef Fsqd
_refine_ls_weighting_details 'calc w=1/[\s^2^(Fo^2^)+(0.0531P)^2^+100.6846P] where P=(Fo^2^+2Fc^2^)/3'
_refine_ls_weighting_scheme calc
_refine_ls_wR_factor_gt 0.1000
_refine_ls_wR_factor_ref 0.1076
_reflns_number_gt 22558
_reflns_number_total 25598
_reflns_threshold_expression >2sigma(I)
_cod_data_source_file c5cy01031d2.cif
_cod_data_source_block I
_cod_depositor_comments 'Adding full bibliography for 1529375--1529376.cif.'
_cod_original_cell_volume 9260.96(10)
_cod_database_code 1529375

loop_
_symmetry_equiv_pos_as_xyz
'x, y, z'
'-x+1/2, y+1/2, -z+1/2'
'-x, -y, -z'
'x-1/2, -y-1/2, z-1/2'

loop_
_atom_site_label
_atom_site_type_symbol
_atom_site_fract_x
_atom_site_fract_y
_atom_site_fract_z
_atom_site_U_iso_or_equiv
_atom_site_adp_type
_atom_site_occupancy
_atom_site_symmetry_multiplicity
_atom_site_calc_flag
_atom_site_refinement_flags
W1 W 0.675478(11) 1.036802(16) 0.407774(10) 0.02148(5) Uani 1 1 d .
W2 W 0.743403(11) 0.959726(17) 0.526689(9) 0.02160(5) Uani 1 1 d .
W3 W 0.498000(11) 0.740282(17) 0.364741(10) 0.02268(5) Uani 1 1 d .
W4 W 0.568611(11) 0.659503(16) 0.482470(10) 0.02187(5) Uani 1 1 d .
W5 W 0.579998(12) 0.893574(18) 0.306927(10) 0.02391(6) Uani 1 1 d .
W6 W 0.723470(11) 0.729162(17) 0.555899(10) 0.02282(6) Uani 1 1 d .
W7 W 0.731192(12) 0.854911(17) 0.347730(10) 0.02312(6) Uani 1 1 d .
W8 W 0.807972(11) 0.772024(17) 0.479813(10) 0.02280(6) Uani 1 1 d .
W9 W 0.628704(12) 0.684925(18) 0.322903(10) 0.02465(6) Uani 1 1 d .
W10 W 0.708303(12) 0.600600(17) 0.454266(10) 0.02404(6) Uani 1 1 d .
Ti1 Ti 0.59633(5) 1.01862(7) 0.48916(4) 0.0218(2) Uani 1 1 d .
Ti2 Ti 0.50415(5) 0.85791(7) 0.46814(4) 0.0216(2) Uani 1 1 d .
P1 P 0.64715(7) 0.81724(10) 0.43380(6) 0.0181(3) Uani 1 1 d .
O1 O 0.6199(2) 1.0768(3) 0.43986(17) 0.0233(9) Uiso 1 1 d .
O1A O 0.5281(2) 0.9620(3) 0.43504(18) 0.0263(9) Uiso 1 1 d .
O1B O 0.5749(2) 0.9120(3) 0.52047(18) 0.0250(9) Uiso 1 1 d .
O1C O 0.5591(2) 1.1030(3) 0.51308(18) 0.0264(9) Uiso 1 1 d .
O2 O 0.6750(2) 1.0154(3) 0.53535(17) 0.0240(9) Uiso 1 1 d .
O3 O 0.4643(2) 0.8140(3) 0.40281(18) 0.0250(9) Uiso 1 1 d .
O4 O 0.5210(2) 0.7500(3) 0.49834(17) 0.0227(9) Uiso 1 1 d .
O5 O 0.65965(19) 0.9111(3) 0.45408(16) 0.0202(8) Uiso 1 1 d .
O6 O 0.5853(2) 0.7847(3) 0.43620(17) 0.0212(8) Uiso 1 1 d .
O7 O 0.6883(2) 1.1306(3) 0.37901(19) 0.0288(10) Uiso 1 1 d .
O8 O 0.7385(2) 1.0404(3) 0.47225(17) 0.0225(8) Uiso 1 1 d .
O9 O 0.8007(2) 1.0038(3) 0.57649(19) 0.0301(10) Uiso 1 1 d .
O10 O 0.6057(2) 0.9848(3) 0.35538(18) 0.0254(9) Uiso 1 1 d .
O11 O 0.7227(2) 0.8538(3) 0.55538(17) 0.0228(9) Uiso 1 1 d .
O12 O 0.5219(2) 0.8444(3) 0.33475(17) 0.0238(9) Uiso 1 1 d .
O13 O 0.6387(2) 0.7104(3) 0.53484(17) 0.0231(9) Uiso 1 1 d .
O14 O 0.4337(2) 0.7051(3) 0.31819(19) 0.0305(10) Uiso 1 1 d .
O15 O 0.5081(2) 0.6529(3) 0.41633(18) 0.0247(9) Uiso 1 1 d .
O16 O 0.5497(2) 0.5741(3) 0.51348(18) 0.0281(10) Uiso 1 1 d .
O17 O 0.5356(2) 0.9475(4) 0.2538(2) 0.0328(11) Uiso 1 1 d .
O18 O 0.7462(2) 0.7058(3) 0.6191(2) 0.0312(10) Uiso 1 1 d .
O19 O 0.6471(2) 0.8139(3) 0.37805(16) 0.0212(8) Uiso 1 1 d .
O20 O 0.6983(2) 0.7566(3) 0.46559(17) 0.0225(8) Uiso 1 1 d .
O21 O 0.7258(2) 0.9570(3) 0.38550(17) 0.0238(9) Uiso 1 1 d .
O22 O 0.7906(2) 0.8873(3) 0.49612(18) 0.0250(9) Uiso 1 1 d .
O23 O 0.5600(2) 0.6781(3) 0.34526(18) 0.0271(9) Uiso 1 1 d .
O24 O 0.6257(2) 0.6057(3) 0.45514(18) 0.0247(9) Uiso 1 1 d .
O25 O 0.6594(2) 0.9024(3) 0.29876(18) 0.0263(9) Uiso 1 1 d .
O26 O 0.8016(2) 0.7409(3) 0.54425(18) 0.0255(9) Uiso 1 1 d .
O27 O 0.5847(2) 0.7778(3) 0.28062(18) 0.0264(9) Uiso 1 1 d .
O28 O 0.7286(2) 0.6157(3) 0.52580(18) 0.0261(9) Uiso 1 1 d .
O29 O 0.7808(2) 0.8035(3) 0.40934(17) 0.0240(9) Uiso 1 1 d .
O30 O 0.6769(2) 0.6285(3) 0.38381(18) 0.0250(9) Uiso 1 1 d .
O31 O 0.7023(2) 0.7419(3) 0.32037(18) 0.0262(9) Uiso 1 1 d .
O32 O 0.7846(2) 0.6530(3) 0.45851(18) 0.0274(9) Uiso 1 1 d .
O33 O 0.7846(2) 0.8780(3) 0.31868(19) 0.0288(10) Uiso 1 1 d .
O34 O 0.8853(2) 0.7712(3) 0.4941(2) 0.0310(10) Uiso 1 1 d .
O35 O 0.6191(2) 0.6043(3) 0.2783(2) 0.0328(11) Uiso 1 1 d .
O36 O 0.7240(2) 0.4917(3) 0.4522(2) 0.0323(11) Uiso 1 1 d .
O101 O 0.1546(9) 0.5834(13) 0.3840(7) 0.080(5) Uiso 0.50 1 d P
O102 O 0.0873(7) 0.5112(10) 0.3989(6) 0.055(3) Uiso 0.50 1 d P
O201 O 0.5442(13) 0.8894(18) 0.6400(10) 0.118(8) Uiso 0.50 1 d P
O202 O 0.6284(7) 0.8149(10) 0.6917(6) 0.057(3) Uiso 0.50 1 d P
N1 N 0.9481(3) 0.8153(4) 0.6596(2) 0.0335(13) Uiso 1 1 d .
N2 N 0.8223(3) 0.6090(5) 0.2807(3) 0.0389(15) Uiso 1 1 d .
N3 N 0.3229(3) 0.6777(5) 0.4517(3) 0.0371(14) Uiso 1 1 d .
C1 C 0.8992(4) 0.7501(5) 0.6603(3) 0.0359(16) Uiso 1 1 d .
C2 C 0.9178(4) 0.6853(6) 0.7037(3) 0.0402(17) Uiso 1 1 d .
C3 C 0.8652(4) 0.6255(6) 0.7023(4) 0.0452(19) Uiso 1 1 d .
C4 C 0.8823(5) 0.5614(8) 0.7467(4) 0.059(3) Uiso 1 1 d .
C5 C 0.9240(4) 0.8672(5) 0.6099(3) 0.0337(15) Uiso 1 1 d .
C6 C 0.9651(4) 0.9440(6) 0.6047(3) 0.0426(18) Uiso 1 1 d .
C7 C 0.9396(4) 0.9835(6) 0.5513(4) 0.0439(19) Uiso 1 1 d .
C8 C 0.9764(5) 1.0637(8) 0.5462(4) 0.057(2) Uiso 1 1 d .
C9 C 0.9633(4) 0.8757(6) 0.7057(3) 0.0395(17) Uiso 1 1 d .
C10 C 0.9107(5) 0.9340(7) 0.7078(4) 0.055(2) Uiso 1 1 d .
C11 C 0.9329(5) 1.0023(8) 0.7497(4) 0.059(3) Uiso 1 1 d .
C12 C 0.8848(7) 1.0736(11) 0.7461(6) 0.087(4) Uiso 1 1 d .
C13 C 1.0081(4) 0.7695(5) 0.6627(3) 0.0354(16) Uiso 1 1 d .
C14 C 1.0042(4) 0.7065(6) 0.6198(4) 0.047(2) Uiso 1 1 d .
C15 C 1.0649(4) 0.6592(6) 0.6293(4) 0.047(2) Uiso 1 1 d .
C16 C 1.0665(6) 0.5999(8) 0.5854(5) 0.064(3) Uiso 1 1 d .
C17 C 0.8118(4) 0.5140(6) 0.2938(3) 0.0401(17) Uiso 1 1 d .
C18 C 0.7612(4) 0.4987(6) 0.3171(3) 0.0430(18) Uiso 1 1 d .
C19 C 0.7519(5) 0.4000(7) 0.3217(4) 0.048(2) Uiso 1 1 d .
C20 C 0.6984(5) 0.3800(8) 0.3408(4) 0.059(3) Uiso 1 1 d .
C21 C 0.8718(4) 0.6060(6) 0.2547(3) 0.0418(18) Uiso 1 1 d .
C22 C 0.8989(5) 0.6953(7) 0.2496(4) 0.049(2) Uiso 1 1 d .
C23 C 0.9437(5) 0.6859(8) 0.2197(4) 0.060(3) Uiso 1 1 d .
C24 C 0.9774(7) 0.7718(11) 0.2211(6) 0.086(4) Uiso 1 1 d .
C25 C 0.8396(4) 0.6662(6) 0.3280(3) 0.0430(18) Uiso 1 1 d .
C26 C 0.8992(5) 0.6366(7) 0.3689(4) 0.050(2) Uiso 1 1 d .
C27 C 0.9314(5) 0.7154(7) 0.4003(4) 0.049(2) Uiso 1 1 d .
C28 C 0.9846(5) 0.6861(7) 0.4464(4) 0.052(2) Uiso 1 1 d .
C29 C 0.7632(4) 0.6499(6) 0.2440(3) 0.0382(16) Uiso 1 1 d .
C30 C 0.7311(4) 0.5931(5) 0.1982(3) 0.0333(15) Uiso 1 1 d .
C31 C 0.6791(4) 0.6479(6) 0.1621(3) 0.0398(17) Uiso 1 1 d .
C32 C 0.6433(5) 0.5928(7) 0.1150(4) 0.054(2) Uiso 1 1 d .
C33 C 0.2691(4) 0.6792(6) 0.4720(4) 0.047(2) Uiso 1 1 d .
C34 C 0.2693(6) 0.7572(9) 0.5085(5) 0.071(3) Uiso 1 1 d .
C35 C 0.2104(7) 0.7496(10) 0.5264(6) 0.083(4) Uiso 1 1 d .
C36 C 0.1599(8) 0.7780(12) 0.4834(7) 0.100(5) Uiso 1 1 d .
C37 C 0.3184(4) 0.5900(5) 0.4249(3) 0.0362(16) Uiso 1 1 d .
C38 C 0.3659(4) 0.5723(6) 0.3979(3) 0.0427(18) Uiso 1 1 d .
C39 C 0.3540(4) 0.4814(6) 0.3721(3) 0.0421(18) Uiso 1 1 d .
C40 C 0.2926(6) 0.4786(8) 0.3289(5) 0.064(3) Uiso 1 1 d .
C41 C 0.3231(5) 0.7540(7) 0.4164(4) 0.052(2) Uiso 1 1 d .
C42 C 0.2656(6) 0.7585(9) 0.3686(5) 0.073(3) Uiso 1 1 d .
C43 C 0.2839(10) 0.8239(14) 0.3259(8) 0.113(6) Uiso 1 1 d .
C44 C 0.2971(10) 0.9108(15) 0.3445(8) 0.119(6) Uiso 1 1 d .
C45 C 0.3836(4) 0.6867(6) 0.4950(3) 0.0382(17) Uiso 1 1 d .
C46 C 0.3956(4) 0.6151(6) 0.5353(3) 0.0422(18) Uiso 1 1 d .
C47 C 0.4517(4) 0.6405(6) 0.5812(3) 0.0431(18) Uiso 1 1 d .
C48 C 0.4680(5) 0.5677(8) 0.6207(4) 0.061(3) Uiso 1 1 d .
C101 C 0.1094(9) 0.5666(12) 0.3768(7) 0.043(4) Uiso 0.50 1 d P
C102 C 0.0618(10) 0.6024(14) 0.3294(8) 0.055(5) Uiso 0.50 1 d P
C103 C 0.1319(8) 0.4803(12) 0.4444(7) 0.044(4) Uiso 0.50 1 d P
C104 C 0.1171(11) 0.5052(16) 0.4824(9) 0.061(5) Uiso 0.50 1 d P
C201 C 0.6057(10) 0.8472(14) 0.6440(8) 0.054(5) Uiso 0.50 1 d P
C202 C 0.6290(6) 0.8495(8) 0.6154(5) 0.022(2) Uiso 0.50 1 d P
C203 C 0.6836(9) 0.7823(13) 0.6994(7) 0.047(4) Uiso 0.50 1 d P
C204 C 0.7352(10) 0.8442(15) 0.7091(9) 0.057(5) Uiso 0.50 1 d P

loop_
_atom_site_aniso_label
_atom_site_aniso_U_11
_atom_site_aniso_U_22
_atom_site_aniso_U_33
_atom_site_aniso_U_23
_atom_site_aniso_U_13
_atom_site_aniso_U_12
W1 0.02109(11) 0.02173(11) 0.02369(11) 0.00052(9) 0.01007(9) -0.00163(8)
W2 0.01872(11) 0.02390(12) 0.02231(11) -0.00264(9) 0.00675(9) -0.00057(8)
W3 0.02000(11) 0.02528(12) 0.02314(12) -0.00279(9) 0.00748(9) -0.00307(9)
W4 0.02136(11) 0.02069(11) 0.02588(12) 0.00078(9) 0.01081(9) -0.00067(8)
W5 0.02325(12) 0.02801(13) 0.02003(11) 0.00117(9) 0.00634(9) -0.00271(9)
W6 0.02151(11) 0.02580(12) 0.02136(11) 0.00212(9) 0.00716(9) 0.00117(9)
W7 0.02324(11) 0.02693(12) 0.02271(11) -0.00167(9) 0.01230(9) -0.00205(9)
W8 0.01857(11) 0.02556(12) 0.02547(12) -0.00110(9) 0.00875(9) 0.00117(9)
W9 0.02600(12) 0.02673(13) 0.02367(12) -0.00587(9) 0.01142(10) -0.00336(9)
W10 0.02346(12) 0.02133(12) 0.02952(13) -0.00125(9) 0.01157(10) 0.00133(9)
Ti1 0.0193(5) 0.0219(5) 0.0265(5) -0.0021(4) 0.0106(4) -0.0003(4)
Ti2 0.0190(5) 0.0220(5) 0.0265(5) -0.0010(4) 0.0110(4) 0.0001(4)
P1 0.0174(6) 0.0193(7) 0.0189(7) -0.0003(5) 0.0075(5) -0.0012(5)

loop_
_atom_type_symbol
_atom_type_description
_atom_type_scat_dispersion_real
_atom_type_scat_dispersion_imag
_atom_type_scat_source
C C 0.0033 0.0016 'International Tables Vol C Tables 4.2.6.8 and 6.1.1.4'
N N 0.0061 0.0033 'International Tables Vol C Tables 4.2.6.8 and 6.1.1.4'
O O 0.0106 0.0060 'International Tables Vol C Tables 4.2.6.8 and 6.1.1.4'
P P 0.1023 0.0942 'International Tables Vol C Tables 4.2.6.8 and 6.1.1.4'
W W -0.8490 6.8722 'International Tables Vol C Tables 4.2.6.8 and 6.1.1.4'
Ti Ti 0.2776 0.4457 'International Tables Vol C Tables 4.2.6.8 and 6.1.1.4'

loop_
_geom_angle_atom_site_label_1
_geom_angle_atom_site_label_2
_geom_angle_atom_site_label_3
_geom_angle
_geom_angle_site_symmetry_1
_geom_angle_site_symmetry_3
O7 W1 O1 101.3(2) . .
O7 W1 O8 102.6(2) . .
O1 W1 O8 88.84(19) . .
O7 W1 O21 99.7(2) . .
O1 W1 O21 159.0(2) . .
O8 W1 O21 87.73(19) . .
O7 W1 O10 102.6(2) . .
O1 W1 O10 87.6(2) . .
O8 W1 O10 154.77(19) . .
O21 W1 O10 86.8(2) . .
O7 W1 O5 175.7(2) . .
O1 W1 O5 76.27(17) . .
O8 W1 O5 74.00(17) . .
O21 W1 O5 82.91(17) . .
O10 W1 O5 80.89(17) . .
O9 W2 O2 100.6(2) . .
O9 W2 O8 102.5(2) . .
O2 W2 O8 88.30(19) . .
O9 W2 O11 103.1(2) . .
O2 W2 O11 89.8(2) . .
O8 W2 O11 154.26(19) . .
O9 W2 O22 100.3(2) . .
O2 W2 O22 159.0(2) . .
O8 W2 O22 85.50(19) . .
O11 W2 O22 87.17(19) . .
O9 W2 O5 174.8(2) . .
O2 W2 O5 76.32(17) . .
O8 W2 O5 73.39(17) . .
O11 W2 O5 81.22(17) . .
O22 W2 O5 82.72(17) . .
O14 W3 O3 101.2(2) . .
O14 W3 O15 102.2(2) . .
O3 W3 O15 88.3(2) . .
O14 W3 O23 100.2(2) . .
O3 W3 O23 158.5(2) . .
O15 W3 O23 86.7(2) . .
O14 W3 O12 103.3(2) . .
O3 W3 O12 88.6(2) . .
O15 W3 O12 154.35(19) . .
O23 W3 O12 86.8(2) . .
O14 W3 O6 174.9(2) . .
O3 W3 O6 76.09(18) . .
O15 W3 O6 73.48(17) . .
O23 W3 O6 82.47(18) . .
O12 W3 O6 81.07(17) . .
O16 W4 O4 100.3(2) . .
O16 W4 O24 101.2(2) . .
O4 W4 O24 158.5(2) . .
O16 W4 O15 102.5(2) . .
O4 W4 O15 87.7(2) . .
O24 W4 O15 89.0(2) . .
O16 W4 O13 102.5(2) . .
O4 W4 O13 86.72(19) . .
O24 W4 O13 87.26(19) . .
O15 W4 O13 154.99(19) . .
O16 W4 O6 174.52(19) . .
O4 W4 O6 75.48(17) . .
O24 W4 O6 83.15(17) . .
O15 W4 O6 74.01(17) . .
O13 W4 O6 80.98(17) . .
O17 W5 O10 102.7(2) . .
O17 W5 O12 103.4(2) . .
O10 W5 O12 96.0(2) . .
O17 W5 O25 101.3(2) . .
O10 W5 O25 86.5(2) . .
O12 W5 O25 153.9(2) . .
O17 W5 O27 102.0(2) . .
O10 W5 O27 154.1(2) . .
O12 W5 O27 85.7(2) . .
O25 W5 O27 81.3(2) . .
O17 W5 O19 175.8(2) . .
O10 W5 O19 79.55(18) . .
O12 W5 O19 79.72(17) . .
O25 W5 O19 75.20(18) . .
O27 W5 O19 75.33(18) . .
O18 W6 O13 103.5(2) . .
O18 W6 O11 102.5(2) . .
O13 W6 O11 98.30(19) . .
O18 W6 O26 101.3(2) . .
O13 W6 O26 153.6(2) . .
O11 W6 O26 85.0(2) . .
O18 W6 O28 102.4(2) . .
O13 W6 O28 86.1(2) . .
O11 W6 O28 152.90(19) . .
O26 W6 O28 79.8(2) . .
O18 W6 O20 175.5(2) . .
O13 W6 O20 79.92(17) . .
O11 W6 O20 79.65(17) . .
O26 W6 O20 74.87(17) . .
O28 W6 O20 74.79(18) . .
O33 W7 O29 100.9(2) . .
O33 W7 O21 105.9(2) . .
O29 W7 O21 88.4(2) . .
O33 W7 O31 102.2(2) . .
O29 W7 O31 90.9(2) . .
O21 W7 O31 151.5(2) . .
O33 W7 O25 100.4(2) . .
O29 W7 O25 158.5(2) . .
O21 W7 O25 83.4(2) . .
O31 W7 O25 87.0(2) . .
O33 W7 O19 172.29(19) . .
O29 W7 O19 84.36(17) . .
O21 W7 O19 79.64(17) . .
O31 W7 O19 71.90(18) . .
O25 W7 O19 74.67(18) . .
O34 W8 O22 103.8(2) . .
O34 W8 O26 99.9(2) . .
O22 W8 O26 85.5(2) . .
O34 W8 O29 102.4(2) . .
O22 W8 O29 89.1(2) . .
O26 W8 O29 157.6(2) . .
O34 W8 O32 103.5(2) . .
O22 W8 O32 152.6(2) . .
O26 W8 O32 87.3(2) . .
O29 W8 O32 87.5(2) . .
O34 W8 O20 172.9(2) . .
O22 W8 O20 80.81(18) . .
O26 W8 O20 74.80(18) . .
O29 W8 O20 82.90(17) . .
O32 W8 O20 71.74(18) . .
O35 W9 O23 105.7(2) . .
O35 W9 O30 102.6(2) . .
O23 W9 O30 89.9(2) . .
O35 W9 O27 99.9(2) . .
O23 W9 O27 84.5(2) . .
O30 W9 O27 157.5(2) . .
O35 W9 O31 102.1(2) . .
O23 W9 O31 151.9(2) . .
O30 W9 O31 88.0(2) . .
O27 W9 O31 86.8(2) . .
O35 W9 O19 171.6(2) . .
O23 W9 O19 80.48(18) . .
O30 W9 O19 82.87(17) . .
O27 W9 O19 74.74(18) . .
O31 W9 O19 71.45(18) . .
O36 W10 O28 99.7(2) . .
O36 W10 O30 101.5(2) . .
O28 W10 O30 158.5(2) . .
O36 W10 O32 102.1(2) . .
O28 W10 O32 88.4(2) . .
O30 W10 O32 90.5(2) . .
O36 W10 O24 105.2(2) . .
O28 W10 O24 84.0(2) . .
O30 W10 O24 87.2(2) . .
O32 W10 O24 152.5(2) . .
O36 W10 O20 172.8(2) . .
O28 W10 O20 75.38(18) . .
O30 W10 O20 83.78(18) . .
O32 W10 O20 72.76(18) . .
O24 W10 O20 79.75(17) . .
O1C Ti1 O1 102.6(2) . .
O1C Ti1 O2 104.1(2) . .
O1 Ti1 O2 93.8(2) . .
O1C Ti1 O1B 102.3(2) . .
O1 Ti1 O1B 153.0(2) . .
O2 Ti1 O1B 90.2(2) . .
O1C Ti1 O1A 103.5(2) . .
O1 Ti1 O1A 90.1(2) . .
O2 Ti1 O1A 150.5(2) . .
O1B Ti1 O1A 74.0(2) . .
O1C Ti1 O5 173.02(19) . .
O1 Ti1 O5 71.99(17) . .
O2 Ti1 O5 72.29(17) . .
O1B Ti1 O5 83.91(17) . .
O1A Ti1 O5 81.24(17) . .
O1C Ti1 Ti2 104.46(16) . .
O1 Ti1 Ti2 125.01(15) . .
O2 Ti1 Ti2 123.79(15) . .
O1B Ti1 Ti2 36.75(14) . .
O1A Ti1 Ti2 37.30(14) . .
O5 Ti1 Ti2 82.42(10) . .
O1C Ti2 O4 103.8(2) 3_676 .
O1C Ti2 O3 101.8(2) 3_676 .
O4 Ti2 O3 94.9(2) . .
O1C Ti2 O1B 101.9(2) 3_676 .
O4 Ti2 O1B 92.1(2) . .
O3 Ti2 O1B 152.9(2) . .
O1C Ti2 O1A 103.9(2) 3_676 .
O4 Ti2 O1A 151.0(2) . .
O3 Ti2 O1A 87.9(2) . .
O1B Ti2 O1A 73.7(2) . .
O1C Ti2 O6 172.41(19) 3_676 .
O4 Ti2 O6 72.26(18) . .
O3 Ti2 O6 72.43(18) . .
O1B Ti2 O6 84.89(17) . .
O1A Ti2 O6 81.21(17) . .
O1C Ti2 Ti1 104.44(16) 3_676 .
O4 Ti2 Ti1 125.39(15) . .
O3 Ti2 Ti1 123.13(15) . .
O1B Ti2 Ti1 36.68(14) . .
O1A Ti2 Ti1 37.10(14) . .
O6 Ti2 Ti1 83.03(10) . .
O5 P1 O6 110.8(2) . .
O5 P1 O20 109.5(2) . .
O6 P1 O20 109.6(3) . .
O5 P1 O19 109.7(2) . .
O6 P1 O19 109.3(2) . .
O20 P1 O19 107.9(2) . .
Ti1 O1 W1 126.9(3) . .
Ti1 O1A Ti2 105.6(2) . .
Ti1 O1B Ti2 106.6(2) . .
Ti1 O1C Ti2 151.1(3) . 3_676
Ti1 O2 W2 127.0(3) . .
Ti2 O3 W3 126.5(3) . .
Ti2 O4 W4 126.9(2) . .
P1 O5 W1 126.5(2) . .
P1 O5 W2 126.8(2) . .
W1 O5 W2 88.90(14) . .
P1 O5 Ti1 131.9(2) . .
W1 O5 Ti1 84.00(13) . .
W2 O5 Ti1 83.73(13) . .
P1 O6 W4 126.3(2) . .
P1 O6 W3 126.7(2) . .
W4 O6 W3 88.79(15) . .
P1 O6 Ti2 131.8(2) . .
W4 O6 Ti2 84.39(14) . .
W3 O6 Ti2 83.99(14) . .
W1 O8 W2 123.4(2) . .
W5 O10 W1 145.1(3) . .
W6 O11 W2 147.0(3) . .
W5 O12 W3 145.7(3) . .
W6 O13 W4 145.5(3) . .
W3 O15 W4 123.6(2) . .
P1 O19 W5 126.5(2) . .
P1 O19 W7 126.3(2) . .
W5 O19 W7 87.89(14) . .
P1 O19 W9 126.6(2) . .
W5 O19 W9 87.63(14) . .
W7 O19 W9 89.36(14) . .
P1 O20 W6 125.6(3) . .
P1 O20 W10 127.3(3) . .
W6 O20 W10 87.86(15) . .
P1 O20 W8 126.9(3) . .
W6 O20 W8 87.58(15) . .
W10 O20 W8 88.78(15) . .
W7 O21 W1 148.3(3) . .
W8 O22 W2 146.2(3) . .
W9 O23 W3 147.4(3) . .
W4 O24 W10 147.3(3) . .
W7 O25 W5 122.1(2) . .
W8 O26 W6 122.5(2) . .
W9 O27 W5 122.1(2) . .
W10 O28 W6 121.8(2) . .
W7 O29 W8 158.5(3) . .
W10 O30 W9 159.1(3) . .
W7 O31 W9 126.2(3) . .
W10 O32 W8 125.2(3) . .
C101 O102 C103 111.5(16) . .
C203 O202 C201 110.2(17) . .
C1 N1 C9 111.2(6) . .
C1 N1 C5 107.2(6) . .
C9 N1 C5 111.1(6) . .
C1 N1 C13 111.5(6) . .
C9 N1 C13 105.6(6) . .
C5 N1 C13 110.3(6) . .
C25 N2 C17 110.9(7) . .
C25 N2 C21 113.1(7) . .
C17 N2 C21 106.4(6) . .
C25 N2 C29 105.4(6) . .
C17 N2 C29 111.4(6) . .
C21 N2 C29 109.7(6) . .
C37 N3 C41 112.0(7) . .
C37 N3 C33 104.9(6) . .
C41 N3 C33 113.4(7) . .
C37 N3 C45 111.4(6) . .
C41 N3 C45 104.1(7) . .
C33 N3 C45 111.2(6) . .
C2 C1 N1 114.8(7) . .
C1 C2 C3 110.9(7) . .
C2 C3 C4 111.8(8) . .
N1 C5 C6 114.8(6) . .
C7 C6 C5 109.4(7) . .
C8 C7 C6 110.7(8) . .
N1 C9 C10 114.4(7) . .
C11 C10 C9 110.6(9) . .
C10 C11 C12 112.1(10) . .
C14 C13 N1 115.1(7) . .
C13 C14 C15 110.3(8) . .
C14 C15 C16 113.6(9) . .
C18 C17 N2 116.5(7) . .
C17 C18 C19 109.4(8) . .
C20 C19 C18 112.1(8) . .
C22 C21 N2 114.1(7) . .
C21 C22 C23 109.7(8) . .
C24 C23 C22 109.6(10) . .
N2 C25 C26 113.0(7) . .
C27 C26 C25 110.1(8) . .
C28 C27 C26 111.0(8) . .
C30 C29 N2 114.1(7) . .
C29 C30 C31 107.6(7) . .
C30 C31 C32 110.3(7) . .
N3 C33 C34 114.7(8) . .
C33 C34 C35 108.7(11) . .
C36 C35 C34 105.5(13) . .
N3 C37 C38 116.4(7) . .
C37 C38 C39 109.6(7) . .
C40 C39 C38 111.6(8) . .
N3 C41 C42 113.9(9) . .
C41 C42 C43 106.5(11) . .
C44 C43 C42 111.7(17) . .
C46 C45 N3 114.5(7) . .
C45 C46 C47 109.3(7) . .
C48 C47 C46 110.9(8) . .
O101 C101 O102 129(2) . .
O101 C101 C102 119(2) . .
O102 C101 C102 111.9(17) . .
C104 C103 O102 109.0(18) . .
C202 C201 O202 127(2) . .
C202 C201 O201 127(2) . .
O202 C201 O201 106.4(19) . .
O202 C203 C204 118.1(18) . .

loop_
_geom_bond_atom_site_label_1
_geom_bond_atom_site_label_2
_geom_bond_distance
_geom_bond_site_symmetry_2
W1 O7 1.711(5) .
W1 O1 1.882(5) .
W1 O8 1.909(4) .
W1 O21 1.918(5) .
W1 O10 1.958(5) .
W1 O5 2.401(4) .
W2 O9 1.713(5) .
W2 O2 1.878(5) .
W2 O8 1.923(4) .
W2 O11 1.929(5) .
W2 O22 1.930(5) .
W2 O5 2.417(4) .
W3 O14 1.712(5) .
W3 O3 1.874(5) .
W3 O15 1.914(5) .
W3 O23 1.935(5) .
W3 O12 1.954(5) .
W3 O6 2.426(4) .
W4 O16 1.694(5) .
W4 O4 1.904(4) .
W4 O24 1.906(5) .
W4 O15 1.918(5) .
W4 O13 1.955(5) .
W4 O6 2.402(4) .
W5 O17 1.711(5) .
W5 O10 1.893(5) .
W5 O12 1.904(5) .
W5 O25 1.924(5) .
W5 O27 1.929(5) .
W5 O19 2.409(4) .
W6 O18 1.698(5) .
W6 O13 1.878(5) .
W6 O11 1.903(5) .
W6 O26 1.941(5) .
W6 O28 1.943(5) .
W6 O20 2.417(4) .
W7 O33 1.713(5) .
W7 O29 1.894(5) .
W7 O21 1.904(5) .
W7 O31 1.917(5) .
W7 O25 1.917(5) .
W7 O19 2.435(4) .
W8 O34 1.702(5) .
W8 O22 1.893(5) .
W8 O26 1.899(5) .
W8 O29 1.911(5) .
W8 O32 1.933(5) .
W8 O20 2.448(4) .
W9 O35 1.707(5) .
W9 O23 1.884(5) .
W9 O30 1.904(5) .
W9 O27 1.911(5) .
W9 O31 1.931(5) .
W9 O19 2.445(4) .
W10 O36 1.707(5) .
W10 O28 1.899(5) .
W10 O30 1.900(5) .
W10 O32 1.905(5) .
W10 O24 1.918(5) .
W10 O20 2.423(4) .
Ti1 O1C 1.792(5) .
Ti1 O1 1.853(5) .
Ti1 O2 1.858(5) .
Ti1 O1B 1.981(5) .
Ti1 O1A 1.991(5) .
Ti1 O5 2.587(4) .
Ti1 Ti2 3.1785(16) .
Ti2 O1C 1.802(5) 3_676
Ti2 O4 1.832(5) .
Ti2 O3 1.872(5) .
Ti2 O1B 1.984(5) .
Ti2 O1A 2.000(5) .
Ti2 O6 2.572(5) .
P1 O5 1.533(5) .
P1 O6 1.535(5) .
P1 O20 1.537(5) .
P1 O19 1.545(5) .
O1C Ti2 1.802(5) 3_676
O101 C101 1.03(2) .
O102 C101 1.24(2) .
O102 C103 1.43(2) .
O201 C201 1.53(3) .
O202 C203 1.32(2) .
O202 C201 1.35(3) .
N1 C1 1.510(10) .
N1 C9 1.523(11) .
N1 C5 1.530(10) .
N1 C13 1.532(10) .
N2 C25 1.518(11) .
N2 C17 1.533(11) .
N2 C21 1.535(11) .
N2 C29 1.548(11) .
N3 C37 1.518(10) .
N3 C41 1.522(12) .
N3 C33 1.522(12) .
N3 C45 1.531(11) .
C1 C2 1.510(12) .
C2 C3 1.510(13) .
C3 C4 1.521(15) .
C5 C6 1.545(12) .
C6 C7 1.531(13) .
C7 C8 1.523(15) .
C9 C10 1.523(14) .
C10 C11 1.522(16) .
C11 C12 1.54(2) .
C13 C14 1.509(12) .
C14 C15 1.524(14) .
C15 C16 1.526(15) .
C17 C18 1.525(12) .
C18 C19 1.535(13) .
C19 C20 1.525(15) .
C21 C22 1.525(13) .
C22 C23 1.526(15) .
C23 C24 1.520(19) .
C25 C26 1.544(13) .
C26 C27 1.530(14) .
C27 C28 1.527(14) .
C29 C30 1.520(11) .
C30 C31 1.540(11) .
C31 C32 1.550(14) .
C33 C34 1.562(16) .
C34 C35 1.59(2) .
C35 C36 1.44(2) .
C37 C38 1.537(12) .
C38 C39 1.545(13) .
C39 C40 1.536(15) .
C41 C42 1.546(17) .
C42 C43 1.70(2) .
C43 C44 1.42(3) .
C45 C46 1.524(12) .
C46 C47 1.546(13) .
C47 C48 1.519(15) .
C101 C102 1.52(3) .
C103 C104 1.26(3) .
C201 C202 1.09(2) .
C203 C204 1.48(3) .

loop_
_geom_torsion_atom_site_label_1
_geom_torsion_atom_site_label_2
_geom_torsion_atom_site_label_3
_geom_torsion_atom_site_label_4
_geom_torsion
_geom_torsion_site_symmetry_1
_geom_torsion_site_symmetry_4
O1C Ti1 Ti2 O1C -0.6(3) . 3_676
O1 Ti1 Ti2 O1C -117.8(2) . 3_676
O2 Ti1 Ti2 O1C 117.8(2) . 3_676
O1B Ti1 Ti2 O1C 90.6(3) . 3_676
O1A Ti1 Ti2 O1C -94.0(3) . 3_676
O5 Ti1 Ti2 O1C -179.46(19) . 3_676
O1C Ti1 Ti2 O4 -119.6(2) . .
O1 Ti1 Ti2 O4 123.2(3) . .
O2 Ti1 Ti2 O4 -1.2(3) . .
O1B Ti1 Ti2 O4 -28.4(3) . .
O1A Ti1 Ti2 O4 147.0(3) . .
O5 Ti1 Ti2 O4 61.5(2) . .
O1C Ti1 Ti2 O3 114.3(2) . .
O1 Ti1 Ti2 O3 -2.9(3) . .
O2 Ti1 Ti2 O3 -127.3(3) . .
O1B Ti1 Ti2 O3 -154.5(3) . .
O1A Ti1 Ti2 O3 20.9(3) . .
O5 Ti1 Ti2 O3 -64.6(2) . .
O1C Ti1 Ti2 O1B -91.2(3) . .
O1 Ti1 Ti2 O1B 151.7(3) . .
O2 Ti1 Ti2 O1B 27.2(3) . .
O1A Ti1 Ti2 O1B 175.4(3) . .
O5 Ti1 Ti2 O1B 90.0(2) . .
O1C Ti1 Ti2 O1A 93.4(3) . .
O1 Ti1 Ti2 O1A -23.8(3) . .
O2 Ti1 Ti2 O1A -148.2(3) . .
O1B Ti1 Ti2 O1A -175.4(3) . .
O5 Ti1 Ti2 O1A -85.5(2) . .
O1C Ti1 Ti2 O6 177.99(19) . .
O1 Ti1 Ti2 O6 60.8(2) . .
O2 Ti1 Ti2 O6 -63.6(2) . .
O1B Ti1 Ti2 O6 -90.8(2) . .
O1A Ti1 Ti2 O6 84.6(2) . .
O5 Ti1 Ti2 O6 -0.85(14) . .
O1C Ti1 O1 W1 166.4(3) . .
O2 Ti1 O1 W1 61.0(3) . .
O1B Ti1 O1 W1 -36.9(6) . .
O1A Ti1 O1 W1 -89.8(3) . .
O5 Ti1 O1 W1 -9.0(3) . .
Ti2 Ti1 O1 W1 -75.6(3) . .
O7 W1 O1 Ti1 -166.9(3) . .
O8 W1 O1 Ti1 -64.3(3) . .
O21 W1 O1 Ti1 16.3(7) . .
O10 W1 O1 Ti1 90.7(3) . .
O5 W1 O1 Ti1 9.5(3) . .
O1C Ti1 O1A Ti2 -96.3(2) . .
O1 Ti1 O1A Ti2 160.7(2) . .
O2 Ti1 O1A Ti2 62.8(5) . .
O1B Ti1 O1A Ti2 2.8(2) . .
O5 Ti1 O1A Ti2 89.0(2) . .
O1C Ti2 O1A Ti1 95.7(2) 3_676 .
O4 Ti2 O1A Ti1 -66.2(5) . .
O3 Ti2 O1A Ti1 -162.6(2) . .
O1B Ti2 O1A Ti1 -2.8(2) . .
O6 Ti2 O1A Ti1 -90.0(2) . .
O1C Ti1 O1B Ti2 97.8(2) . .
O1 Ti1 O1B Ti2 -58.9(5) . .
O2 Ti1 O1B Ti2 -157.6(2) . .
O1A Ti1 O1B Ti2 -2.9(2) . .
O5 Ti1 O1B Ti2 -85.5(2) . .
O1C Ti2 O1B Ti1 -98.3(2) 3_676 .
O4 Ti2 O1B Ti1 157.2(2) . .
O3 Ti2 O1B Ti1 52.2(5) . .
O1A Ti2 O1B Ti1 2.9(2) . .
O6 Ti2 O1B Ti1 85.2(2) . .
O1 Ti1 O1C Ti2 132.9(6) . 3_676
O2 Ti1 O1C Ti2 -129.9(6) . 3_676
O1B Ti1 O1C Ti2 -36.5(6) . 3_676
O1A Ti1 O1C Ti2 39.7(6) . 3_676
O5 Ti1 O1C Ti2 171.7(11) . 3_676
Ti2 Ti1 O1C Ti2 1.2(6) . 3_676
O1C Ti1 O2 W2 -165.9(3) . .
O1 Ti1 O2 W2 -61.8(3) . .
O1B Ti1 O2 W2 91.4(3) . .
O1A Ti1 O2 W2 35.1(6) . .
O5 Ti1 O2 W2 7.9(3) . .
Ti2 Ti1 O2 W2 75.6(3) . .
O9 W2 O2 Ti1 167.4(3) . .
O8 W2 O2 Ti1 65.0(3) . .
O11 W2 O2 Ti1 -89.3(3) . .
O22 W2 O2 Ti1 -7.7(8) . .
O5 W2 O2 Ti1 -8.3(3) . .
O1C Ti2 O3 W3 -165.3(3) 3_676 .
O4 Ti2 O3 W3 -60.1(3) . .
O1B Ti2 O3 W3 44.2(6) . .
O1A Ti2 O3 W3 91.0(3) . .
O6 Ti2 O3 W3 9.6(3) . .
Ti1 Ti2 O3 W3 78.5(3) . .
O14 W3 O3 Ti2 165.6(3) . .
O15 W3 O3 Ti2 63.4(3) . .
O23 W3 O3 Ti2 -13.2(8) . .
O12 W3 O3 Ti2 -91.1(3) . .
O6 W3 O3 Ti2 -10.0(3) . .
O1C Ti2 O4 W4 163.9(3) 3_676 .
O3 Ti2 O4 W4 60.4(3) . .
O1B Ti2 O4 W4 -93.4(3) . .
O1A Ti2 O4 W4 -34.2(6) . .
O6 Ti2 O4 W4 -9.4(3) . .
Ti1 Ti2 O4 W4 -76.8(3) . .
O16 W4 O4 Ti2 -166.5(3) . .
O24 W4 O4 Ti2 17.4(7) . .
O15 W4 O4 Ti2 -64.2(3) . .
O13 W4 O4 Ti2 91.4(3) . .
O6 W4 O4 Ti2 9.9(3) . .
O6 P1 O5 W1 -119.9(3) . .
O20 P1 O5 W1 119.1(3) . .
O19 P1 O5 W1 0.9(4) . .
O6 P1 O5 W2 118.6(3) . .
O20 P1 O5 W2 -2.4(4) . .
O19 P1 O5 W2 -120.6(3) . .
O6 P1 O5 Ti1 -0.6(4) . .
O20 P1 O5 Ti1 -121.6(3) . .
O19 P1 O5 Ti1 120.2(3) . .
O7 W1 O5 P1 -171(2) . .
O1 W1 O5 P1 133.8(3) . .
O8 W1 O5 P1 -133.4(3) . .
O21 W1 O5 P1 -43.8(3) . .
O10 W1 O5 P1 44.1(3) . .
O7 W1 O5 W2 -34(3) . .
O1 W1 O5 W2 -89.29(17) . .
O8 W1 O5 W2 3.49(16) . .
O21 W1 O5 W2 93.15(17) . .
O10 W1 O5 W2 -178.98(18) . .
O7 W1 O5 Ti1 50(3) . .
O1 W1 O5 Ti1 -5.47(15) . .
O8 W1 O5 Ti1 87.30(17) . .
O21 W1 O5 Ti1 176.96(17) . .
O10 W1 O5 Ti1 -95.17(17) . .
O9 W2 O5 P1 171(2) . .
O2 W2 O5 P1 -134.4(3) . .
O8 W2 O5 P1 133.3(3) . .
O11 W2 O5 P1 -42.4(3) . .
O22 W2 O5 P1 45.8(3) . .
O9 W2 O5 W1 35(2) . .
O2 W2 O5 W1 88.86(18) . .
O8 W2 O5 W1 -3.47(16) . .
O11 W2 O5 W1 -179.17(18) . .
O22 W2 O5 W1 -90.93(17) . .
O9 W2 O5 Ti1 -49(2) . .
O2 W2 O5 Ti1 4.78(16) . .
O8 W2 O5 Ti1 -87.56(17) . .
O11 W2 O5 Ti1 96.75(16) . .
O22 W2 O5 Ti1 -175.01(17) . .
O1C Ti1 O5 P1 -169.5(14) . .
O1 Ti1 O5 P1 -129.5(4) . .
O2 Ti1 O5 P1 130.4(4) . .
O1B Ti1 O5 P1 38.2(3) . .
O1A Ti1 O5 P1 -36.5(3) . .
Ti2 Ti1 O5 P1 1.2(3) . .
O1C Ti1 O5 W1 -34.3(16) . .
O1 Ti1 O5 W1 5.68(16) . .
O2 Ti1 O5 W1 -94.47(18) . .
O1B Ti1 O5 W1 173.36(17) . .
O1A Ti1 O5 W1 98.68(17) . .
Ti2 Ti1 O5 W1 136.37(11) . .
O1C Ti1 O5 W2 55.2(16) . .
O1 Ti1 O5 W2 95.23(18) . .
O2 Ti1 O5 W2 -4.93(16) . .
O1B Ti1 O5 W2 -97.09(17) . .
O1A Ti1 O5 W2 -171.77(18) . .
Ti2 Ti1 O5 W2 -134.08(11) . .
O5 P1 O6 W4 -120.5(3) . .
O20 P1 O6 W4 0.5(4) . .
O19 P1 O6 W4 118.5(3) . .
O5 P1 O6 W3 118.5(3) . .
O20 P1 O6 W3 -120.5(3) . .
O19 P1 O6 W3 -2.4(4) . .
O5 P1 O6 Ti2 -0.9(4) . .
O20 P1 O6 Ti2 120.1(3) . .
O19 P1 O6 Ti2 -121.8(3) . .
O16 W4 O6 P1 174.4(19) . .
O4 W4 O6 P1 133.8(3) . .
O24 W4 O6 P1 -43.5(3) . .
O15 W4 O6 P1 -134.4(3) . .
O13 W4 O6 P1 44.8(3) . .
O16 W4 O6 W3 -49(2) . .
O4 W4 O6 W3 -89.72(17) . .
O24 W4 O6 W3 93.05(17) . .
O15 W4 O6 W3 2.09(16) . .
O13 W4 O6 W3 -178.65(18) . .
O16 W4 O6 Ti2 35(2) . .
O4 W4 O6 Ti2 -5.64(15) . .
O24 W4 O6 Ti2 177.13(17) . .
O15 W4 O6 Ti2 86.17(17) . .
O13 W4 O6 Ti2 -94.57(16) . .
O14 W3 O6 P1 168(2) . .
O3 W3 O6 P1 -133.4(3) . .
O15 W3 O6 P1 134.2(3) . .
O23 W3 O6 P1 45.4(3) . .
O12 W3 O6 P1 -42.6(3) . .
O14 W3 O6 W4 31(2) . .
O3 W3 O6 W4 90.33(18) . .
O15 W3 O6 W4 -2.10(16) . .
O23 W3 O6 W4 -90.88(18) . .
O12 W3 O6 W4 -178.85(18) . .
O14 W3 O6 Ti2 -53(2) . .
O3 W3 O6 Ti2 5.84(16) . .
O15 W3 O6 Ti2 -86.59(17) . .
O23 W3 O6 Ti2 -175.37(18) . .
O12 W3 O6 Ti2 96.66(16) . .
O1C Ti2 O6 P1 171.1(13) 3_676 .
O4 Ti2 O6 P1 -129.3(4) . .
O3 Ti2 O6 P1 129.4(4) . .
O1B Ti2 O6 P1 -35.5(3) . .
O1A Ti2 O6 P1 38.8(3) . .
Ti1 Ti2 O6 P1 1.4(3) . .
O1C Ti2 O6 W4 -53.6(15) 3_676 .
O4 Ti2 O6 W4 5.96(16) . .
O3 Ti2 O6 W4 -95.32(18) . .
O1B Ti2 O6 W4 99.79(17) . .
O1A Ti2 O6 W4 174.06(18) . .
Ti1 Ti2 O6 W4 136.64(11) . .
O1C Ti2 O6 W3 35.8(15) 3_676 .
O4 Ti2 O6 W3 95.33(18) . .
O3 Ti2 O6 W3 -5.95(16) . .
O1B Ti2 O6 W3 -170.84(17) . .
O1A Ti2 O6 W3 -96.57(17) . .
Ti1 Ti2 O6 W3 -134.00(11) . .
O7 W1 O8 W2 172.1(3) . .
O1 W1 O8 W2 70.8(3) . .
O21 W1 O8 W2 -88.5(3) . .
O10 W1 O8 W2 -11.0(6) . .
O5 W1 O8 W2 -5.3(2) . .
O9 W2 O8 W1 -171.4(3) . .
O2 W2 O8 W1 -71.0(3) . .
O11 W2 O8 W1 15.1(6) . .
O22 W2 O8 W1 89.0(3) . .
O5 W2 O8 W1 5.2(2) . .
O17 W5 O10 W1 -133.7(5) . .
O12 W5 O10 W1 121.1(5) . .
O25 W5 O10 W1 -32.8(5) . .
O27 W5 O10 W1 28.7(8) . .
O19 W5 O10 W1 42.7(4) . .
O7 W1 O10 W5 107.5(5) . .
O1 W1 O10 W5 -151.5(5) . .
O8 W1 O10 W5 -69.4(7) . .
O21 W1 O10 W5 8.3(5) . .
O5 W1 O10 W5 -75.0(5) . .
O18 W6 O11 W2 136.3(5) . .
O13 W6 O11 W2 -117.8(5) . .
O26 W6 O11 W2 35.8(5) . .
O28 W6 O11 W2 -20.1(8) . .
O20 W6 O11 W2 -39.7(4) . .
O9 W2 O11 W6 -111.4(5) . .
O2 W2 O11 W6 147.8(5) . .
O8 W2 O11 W6 62.1(7) . .
O22 W2 O11 W6 -11.4(5) . .
O5 W2 O11 W6 71.6(5) . .
O17 W5 O12 W3 135.7(5) . .
O10 W5 O12 W3 -119.7(5) . .
O25 W5 O12 W3 -25.5(8) . .
O27 W5 O12 W3 34.4(5) . .
O19 W5 O12 W3 -41.5(4) . .
O14 W3 O12 W5 -109.5(5) . .
O3 W3 O12 W5 149.3(5) . .
O15 W3 O12 W5 66.0(7) . .
O23 W3 O12 W5 -9.7(5) . .
O6 W3 O12 W5 73.2(4) . .
O18 W6 O13 W4 -136.2(5) . .
O11 W6 O13 W4 118.7(4) . .
O26 W6 O13 W4 23.2(8) . .
O28 W6 O13 W4 -34.4(4) . .
O20 W6 O13 W4 40.8(4) . .
O16 W4 O13 W6 110.6(5) . .
O4 W4 O13 W6 -149.5(5) . .
O24 W4 O13 W6 9.8(5) . .
O15 W4 O13 W6 -72.0(7) . .
O6 W4 O13 W6 -73.7(4) . .
O14 W3 O15 W4 -174.0(3) . .
O3 W3 O15 W4 -72.8(3) . .
O23 W3 O15 W4 86.3(3) . .
O12 W3 O15 W4 10.6(6) . .
O6 W3 O15 W4 3.2(2) . .
O16 W4 O15 W3 172.4(3) . .
O4 W4 O15 W3 72.4(3) . .
O24 W4 O15 W3 -86.3(3) . .
O13 W4 O15 W3 -4.9(6) . .
O6 W4 O15 W3 -3.2(2) . .
O5 P1 O19 W5 -60.1(3) . .
O6 P1 O19 W5 61.5(3) . .
O20 P1 O19 W5 -179.3(3) . .
O5 P1 O19 W7 59.0(3) . .
O6 P1 O19 W7 -179.3(3) . .
O20 P1 O19 W7 -60.2(3) . .
O5 P1 O19 W9 -179.2(3) . .
O6 P1 O19 W9 -57.5(3) . .
O20 P1 O19 W9 61.7(3) . .
O17 W5 O19 P1 172(3) . .
O10 W5 O19 P1 48.4(3) . .
O12 W5 O19 P1 -49.7(3) . .
O25 W5 O19 P1 137.5(3) . .
O27 W5 O19 P1 -137.9(3) . .
O17 W5 O19 W7 37(3) . .
O10 W5 O19 W7 -86.83(18) . .
O12 W5 O19 W7 175.04(18) . .
O25 W5 O19 W7 2.24(16) . .
O27 W5 O19 W7 86.89(18) . .
O17 W5 O19 W9 -53(3) . .
O10 W5 O19 W9 -176.28(19) . .
O12 W5 O19 W9 85.59(17) . .
O25 W5 O19 W9 -87.21(18) . .
O27 W5 O19 W9 -2.56(17) . .
O33 W7 O19 P1 171.4(14) . .
O29 W7 O19 P1 37.6(3) . .
O21 W7 O19 P1 -51.8(3) . .
O31 W7 O19 P1 130.5(3) . .
O25 W7 O19 P1 -137.7(3) . .
O33 W7 O19 W5 -53.2(15) . .
O29 W7 O19 W5 173.02(18) . .
O21 W7 O19 W5 83.63(17) . .
O31 W7 O19 W5 -94.15(18) . .
O25 W7 O19 W5 -2.26(16) . .
O33 W7 O19 W9 34.5(15) . .
O29 W7 O19 W9 -99.33(17) . .
O21 W7 O19 W9 171.28(18) . .
O31 W7 O19 W9 -6.49(16) . .
O25 W7 O19 W9 85.39(18) . .
O35 W9 O19 P1 -171.4(13) . .
O23 W9 O19 P1 51.1(3) . .
O30 W9 O19 P1 -40.1(3) . .
O27 W9 O19 P1 137.9(3) . .
O31 W9 O19 P1 -130.3(3) . .
O35 W9 O19 W5 53.3(15) . .
O23 W9 O19 W5 -84.27(18) . .
O30 W9 O19 W5 -175.37(18) . .
O27 W9 O19 W5 2.59(17) . .
O31 W9 O19 W5 94.38(18) . .
O35 W9 O19 W7 -34.6(15) . .
O23 W9 O19 W7 -172.18(19) . .
O30 W9 O19 W7 96.71(17) . .
O27 W9 O19 W7 -85.32(18) . .
O31 W9 O19 W7 6.46(16) . .
O5 P1 O20 W6 61.4(3) . .
O6 P1 O20 W6 -60.3(4) . .
O19 P1 O20 W6 -179.3(3) . .
O5 P1 O20 W10 -179.4(3) . .
O6 P1 O20 W10 58.9(4) . .
O19 P1 O20 W10 -60.0(4) . .
O5 P1 O20 W8 -56.8(4) . .
O6 P1 O20 W8 -178.5(3) . .
O19 P1 O20 W8 62.5(3) . .
O18 W6 O20 P1 -170(3) . .
O13 W6 O20 P1 49.7(3) . .
O11 W6 O20 P1 -50.8(3) . .
O26 W6 O20 P1 -138.3(3) . .
O28 W6 O20 P1 138.3(3) . .
O18 W6 O20 W10 54(3) . .
O13 W6 O20 W10 -86.28(17) . .
O11 W6 O20 W10 173.26(18) . .
O26 W6 O20 W10 85.67(18) . .
O28 W6 O20 W10 2.36(16) . .
O18 W6 O20 W8 -35(3) . .
O13 W6 O20 W8 -175.16(18) . .
O11 W6 O20 W8 84.39(17) . .
O26 W6 O20 W8 -3.20(16) . .
O28 W6 O20 W8 -86.52(18) . .
O36 W10 O20 P1 175.2(15) . .
O28 W10 O20 P1 -137.2(4) . .
O30 W10 O20 P1 37.4(3) . .
O32 W10 O20 P1 129.9(4) . .
O24 W10 O20 P1 -50.8(3) . .
O36 W10 O20 W6 -50.1(17) . .
O28 W10 O20 W6 -2.40(17) . .
O30 W10 O20 W6 172.22(18) . .
O32 W10 O20 W6 -95.28(19) . .
O24 W10 O20 W6 83.97(17) . .
O36 W10 O20 W8 37.5(17) . .
O28 W10 O20 W8 85.22(18) . .
O30 W10 O20 W8 -100.16(18) . .
O32 W10 O20 W8 -7.66(17) . .
O24 W10 O20 W8 171.59(19) . .
O34 W8 O20 P1 -179(100) . .
O22 W8 O20 P1 49.7(3) . .
O26 W8 O20 P1 137.5(3) . .
O29 W8 O20 P1 -40.6(3) . .
O32 W8 O20 P1 -130.3(4) . .
O34 W8 O20 W6 46.4(17) . .
O22 W8 O20 W6 -84.54(17) . .
O26 W8 O20 W6 3.28(16) . .
O29 W8 O20 W6 -174.82(18) . .
O32 W8 O20 W6 95.50(19) . .
O34 W8 O20 W10 -41.5(17) . .
O22 W8 O20 W10 -172.45(19) . .
O26 W8 O20 W10 -84.63(18) . .
O29 W8 O20 W10 97.28(18) . .
O32 W8 O20 W10 7.59(17) . .
O33 W7 O21 W1 140.5(5) . .
O29 W7 O21 W1 -118.6(5) . .
O31 W7 O21 W1 -29.6(8) . .
O25 W7 O21 W1 41.6(5) . .
O19 W7 O21 W1 -34.0(5) . .
O7 W1 O21 W7 -116.9(5) . .
O1 W1 O21 W7 59.9(8) . .
O8 W1 O21 W7 140.7(5) . .
O10 W1 O21 W7 -14.7(5) . .
O5 W1 O21 W7 66.5(5) . .
O34 W8 O22 W2 -138.3(5) . .
O26 W8 O22 W2 -39.1(5) . .
O29 W8 O22 W2 119.1(5) . .
O32 W8 O22 W2 36.2(8) . .
O20 W8 O22 W2 36.2(5) . .
O9 W2 O22 W8 116.1(5) . .
O2 W2 O22 W8 -68.8(8) . .
O8 W2 O22 W8 -142.0(5) . .
O11 W2 O22 W8 13.3(5) . .
O5 W2 O22 W8 -68.2(5) . .
O35 W9 O23 W3 -139.1(5) . .
O30 W9 O23 W3 117.8(5) . .
O27 W9 O23 W3 -40.4(5) . .
O31 W9 O23 W3 32.3(8) . .
O19 W9 O23 W3 35.0(5) . .
O14 W3 O23 W9 116.9(5) . .
O3 W3 O23 W9 -64.3(8) . .
O15 W3 O23 W9 -141.2(5) . .
O12 W3 O23 W9 13.9(5) . .
O6 W3 O23 W9 -67.5(5) . .
O16 W4 O24 W10 -115.9(5) . .
O4 W4 O24 W10 60.2(8) . .
O15 W4 O24 W10 141.5(5) . .
O13 W4 O24 W10 -13.7(5) . .
O6 W4 O24 W10 67.5(5) . .
O36 W10 O24 W4 139.0(5) . .
O28 W10 O24 W4 40.6(5) . .
O30 W10 O24 W4 -119.8(5) . .
O32 W10 O24 W4 -34.1(8) . .
O20 W10 O24 W4 -35.6(5) . .
O33 W7 O25 W5 177.3(3) . .
O29 W7 O25 W5 -9.6(7) . .
O21 W7 O25 W5 -77.7(3) . .
O31 W7 O25 W5 75.4(3) . .
O19 W7 O25 W5 3.3(2) . .
O17 W5 O25 W7 179.0(3) . .
O10 W5 O25 W7 76.8(3) . .
O12 W5 O25 W7 -19.7(6) . .
O27 W5 O25 W7 -80.4(3) . .
O19 W5 O25 W7 -3.4(2) . .
O34 W8 O26 W6 -179.9(3) . .
O22 W8 O26 W6 76.8(3) . .
O29 W8 O26 W6 0.1(7) . .
O32 W8 O26 W6 -76.6(3) . .
O20 W8 O26 W6 -4.8(2) . .
O18 W6 O26 W8 -177.5(3) . .
O13 W6 O26 W8 22.9(6) . .
O11 W6 O26 W8 -75.7(3) . .
O28 W6 O26 W8 81.7(3) . .
O20 W6 O26 W8 4.9(2) . .
O35 W9 O27 W5 -177.2(3) . .
O23 W9 O27 W5 77.8(3) . .
O30 W9 O27 W5 1.5(7) . .
O31 W9 O27 W5 -75.4(3) . .
O19 W9 O27 W5 -3.8(2) . .
O17 W5 O27 W9 -179.4(3) . .
O10 W5 O27 W9 18.1(6) . .
O12 W5 O27 W9 -76.6(3) . .
O25 W5 O27 W9 80.7(3) . .
O19 W5 O27 W9 3.9(2) . .
O36 W10 O28 W6 178.1(3) . .
O30 W10 O28 W6 -11.2(7) . .
O32 W10 O28 W6 76.1(3) . .
O24 W10 O28 W6 -77.4(3) . .
O20 W10 O28 W6 3.5(2) . .
O18 W6 O28 W10 -179.9(3) . .
O13 W6 O28 W10 77.1(3) . .
O11 W6 O28 W10 -23.5(6) . .
O26 W6 O28 W10 -80.5(3) . .
O20 W6 O28 W10 -3.5(2) . .
O33 W7 O29 W8 148.1(7) . .
O21 W7 O29 W8 42.2(7) . .
O31 W7 O29 W8 -109.3(7) . .
O25 W7 O29 W8 -25.1(11) . .
O19 W7 O29 W8 -37.6(7) . .
O34 W8 O29 W7 -146.5(7) . .
O22 W8 O29 W7 -42.6(7) . .
O26 W8 O29 W7 33.4(11) . .
O32 W8 O29 W7 110.2(7) . .
O20 W8 O29 W7 38.3(7) . .
O36 W10 O30 W9 147.5(8) . .
O28 W10 O30 W9 -23.1(12) . .
O32 W10 O30 W9 -110.0(8) . .
O24 W10 O30 W9 42.6(8) . .
O20 W10 O30 W9 -37.4(8) . .
O35 W9 O30 W10 -148.1(8) . .
O23 W9 O30 W10 -42.1(8) . .
O27 W9 O30 W10 33.2(11) . .
O31 W9 O30 W10 109.9(8) . .
O19 W9 O30 W10 38.3(8) . .
O33 W7 O31 W9 -164.6(3) . .
O29 W7 O31 W9 94.0(3) . .
O21 W7 O31 W9 5.6(6) . .
O25 W7 O31 W9 -64.6(3) . .
O19 W7 O31 W9 10.2(3) . .
O35 W9 O31 W7 164.2(3) . .
O23 W9 O31 W7 -7.4(6) . .
O30 W9 O31 W7 -93.4(3) . .
O27 W9 O31 W7 64.8(3) . .
O19 W9 O31 W7 -10.2(3) . .
O36 W10 O32 W8 -162.9(3) . .
O28 W10 O32 W8 -63.3(3) . .
O30 W10 O32 W8 95.2(3) . .
O24 W10 O32 W8 10.3(6) . .
O20 W10 O32 W8 11.9(3) . .
O34 W8 O32 W10 162.6(3) . .
O22 W8 O32 W10 -11.9(6) . .
O26 W8 O32 W10 63.0(3) . .
O29 W8 O32 W10 -95.2(3) . .
O20 W8 O32 W10 -11.9(3) . .
C9 N1 C1 C2 -65.3(9) . .
C5 N1 C1 C2 173.1(7) . .
C13 N1 C1 C2 52.2(9) . .
N1 C1 C2 C3 177.7(7) . .
C1 C2 C3 C4 -178.3(8) . .
C1 N1 C5 C6 174.0(7) . .
C9 N1 C5 C6 52.4(9) . .
C13 N1 C5 C6 -64.4(8) . .
N1 C5 C6 C7 173.7(7) . .
C5 C6 C7 C8 175.8(8) . .
C1 N1 C9 C10 -63.8(9) . .
C5 N1 C9 C10 55.5(9) . .
C13 N1 C9 C10 175.2(7) . .
N1 C9 C10 C11 -170.4(8) . .
C9 C10 C11 C12 168.2(10) . .
C1 N1 C13 C14 60.0(9) . .
C9 N1 C13 C14 -179.1(7) . .
C5 N1 C13 C14 -58.9(9) . .
N1 C13 C14 C15 -175.1(7) . .
C13 C14 C15 C16 -175.1(8) . .
C25 N2 C17 C18 60.4(9) . .
C21 N2 C17 C18 -176.2(7) . .
C29 N2 C17 C18 -56.7(9) . .
N2 C17 C18 C19 173.2(7) . .
C17 C18 C19 C20 -175.5(8) . .
C25 N2 C21 C22 -44.8(10) . .
C17 N2 C21 C22 -166.8(7) . .
C29 N2 C21 C22 72.6(9) . .
N2 C21 C22 C23 -175.5(8) . .
C21 C22 C23 C24 -171.9(10) . .
C17 N2 C25 C26 60.9(9) . .
C21 N2 C25 C26 -58.6(10) . .
C29 N2 C25 C26 -178.4(7) . .
N2 C25 C26 C27 150.8(8) . .
C25 C26 C27 C28 170.6(8) . .
C25 N2 C29 C30 -168.9(7) . .
C17 N2 C29 C30 -48.5(9) . .
C21 N2 C29 C30 69.0(8) . .
N2 C29 C30 C31 -172.2(7) . .
C29 C30 C31 C32 -178.7(7) . .
C37 N3 C33 C34 171.1(8) . .
C41 N3 C33 C34 -66.4(11) . .
C45 N3 C33 C34 50.6(10) . .
N3 C33 C34 C35 180.0(9) . .
C33 C34 C35 C36 -75.7(14) . .
C41 N3 C37 C38 53.5(9) . .
C33 N3 C37 C38 176.9(7) . .
C45 N3 C37 C38 -62.7(9) . .
N3 C37 C38 C39 -179.1(7) . .
C37 C38 C39 C40 65.5(10) . .
C37 N3 C41 C42 58.9(11) . .
C33 N3 C41 C42 -59.7(11) . .
C45 N3 C41 C42 179.4(9) . .
N3 C41 C42 C43 -161.8(10) . .
C41 C42 C43 C44 -63.4(19) . .
C37 N3 C45 C46 -57.4(9) . .
C41 N3 C45 C46 -178.3(7) . .
C33 N3 C45 C46 59.2(9) . .
N3 C45 C46 C47 -169.8(7) . .
C45 C46 C47 C48 -175.9(8) . .
C103 O102 C101 O101 11(3) . .
C103 O102 C101 C102 -177.9(15) . .
C101 O102 C103 C104 113(2) . .
C203 O202 C201 C202 -2(3) . .
C203 O202 C201 O201 -175.8(18) . .
C201 O202 C203 C204 77(2) . .
